data_4329427
loop_
_publ_author_name
'Pavlo V. Solntsev'
'Katelynn L. Spurgin'
'Jared R. Sabin'
'Ahmed A. Heikal'
'Victor N. Nemykin'

_publ_contact_author_address
;
University of Minnesota Duluth
Department of Chemistry and Biochemistry
329 Chem
1039 University Dr
Duluth, MN 55812, USA
;
_publ_contact_author_email vnemykin@d.umn.edu
_publ_contact_author_name 'Victor V. Nemykin'
_publ_contact_author_phone +1-218-726-6729
_publ_section_title
;
 Photoinduced Charge Transfer in Short-Distance
 Ferrocenylsubphthalocyanine Dyads
;
_journal_name_full 'Inorganic Chemistry'
_journal_page_first 6537
_journal_page_last 6547
_journal_paper_doi 10.1021/ic3000608
_journal_volume 51
_journal_year 2012
_chemical_formula_moiety 'C35 H23 B Fe N6 O'
_chemical_formula_sum 'C35 H23 B Fe N6 O'
_chemical_formula_weight 610.25
_chemical_name_systematic
; 
 ? 
;
_space_group_IT_number 15
_symmetry_cell_setting monoclinic
_symmetry_space_group_name_Hall '-C 2yc'
_symmetry_space_group_name_H-M 'C 1 2/c 1'
_atom_sites_solution_hydrogens geom
_atom_sites_solution_primary direct
_atom_sites_solution_secondary difmap
_audit_creation_method SHELXL-97
_cell_angle_alpha 90.00
_cell_angle_beta 114.658(5)
_cell_angle_gamma 90.00
_cell_formula_units_Z 8
_cell_length_a 28.610(5)
_cell_length_b 11.197(5)
_cell_length_c 18.146(5)
_cell_measurement_reflns_used 13569
_cell_measurement_temperature 123(2)
_cell_measurement_theta_max 27.5
_cell_measurement_theta_min 3.1
_cell_volume 5283(3)
_computing_cell_refinement 'CrystalClear-SM Expert 2.0 r4 (Rigaku, 2009)'
_computing_data_collection 'CrystalClear-SM Expert 2.0 r4 (Rigaku, 2009)'
_computing_data_reduction 'CrystalClear-SM Expert 2.0 r4 (Rigaku, 2009)'
_computing_molecular_graphics 'PLATON (Spek, 2009)'
_computing_publication_material 'SHELXL-97 (Sheldrick, 1997)'
_computing_structure_refinement 'SHELXL-97 (Sheldrick, 1997)'
_computing_structure_solution 'SIR-92 (Giacovazzo, 1994)'
_diffrn_ambient_temperature 123(2)
_diffrn_detector_area_resol_mean 10.0000
_diffrn_measured_fraction_theta_full 0.994
_diffrn_measured_fraction_theta_max 0.994
_diffrn_measurement_details
; 
scan: 
    Number of images: 148 
               Slice: 20.0000 - 168.0000 
         Image width: 1.0000 
            Exp time: 360.0000 
       Rotation axis: Omega 
               Omega: 0.0000 
                 Chi: 0.0000 
                 Phi: 0.0000 
                 XTD: 127.4000 
              2theta: -0.0609 
 
;
_diffrn_measurement_device_type 'Rigaku RAXIS conversion'
_diffrn_measurement_method 'profile data from \w-scans'
_diffrn_orient_matrix_type FS_PROCESS
_diffrn_orient_matrix_UB_11 -0.031273
_diffrn_orient_matrix_UB_12 0.048984
_diffrn_orient_matrix_UB_13 -0.031392
_diffrn_orient_matrix_UB_21 -0.006780
_diffrn_orient_matrix_UB_22 0.008002
_diffrn_orient_matrix_UB_23 0.049558
_diffrn_orient_matrix_UB_31 0.021335
_diffrn_orient_matrix_UB_32 0.074249
_diffrn_orient_matrix_UB_33 0.015337
_diffrn_radiation_monochromator graphite
_diffrn_radiation_source 'fine-focus sealed tube'
_diffrn_radiation_type MoK\a
_diffrn_radiation_wavelength 0.71073
_diffrn_reflns_av_R_equivalents 0.0492
_diffrn_reflns_av_sigmaI/netI 0.0349
_diffrn_reflns_limit_h_max 37
_diffrn_reflns_limit_h_min -37
_diffrn_reflns_limit_k_max 14
_diffrn_reflns_limit_k_min -14
_diffrn_reflns_limit_l_max 23
_diffrn_reflns_limit_l_min -20
_diffrn_reflns_number 17320
_diffrn_reflns_theta_full 27.49
_diffrn_reflns_theta_max 27.49
_diffrn_reflns_theta_min 3.08
_exptl_absorpt_coefficient_mu 0.615
_exptl_absorpt_correction_T_max 1.0000
_exptl_absorpt_correction_T_min 0.5820
_exptl_absorpt_correction_type multi-scan
_exptl_absorpt_process_details 'CrystalClear-SM Expert 2.0 r4 (Rigaku, 2009)'
_exptl_crystal_colour red
_exptl_crystal_density_diffrn 1.535
_exptl_crystal_description needle
_exptl_crystal_F_000 2512
_exptl_crystal_size_max 0.21
_exptl_crystal_size_mid 0.10
_exptl_crystal_size_min 0.076
_refine_diff_density_max 1.067
_refine_diff_density_min -0.902
_refine_diff_density_rms 0.098
_refine_ls_extinction_method none
_refine_ls_goodness_of_fit_ref 1.047
_refine_ls_hydrogen_treatment constr
_refine_ls_matrix_type full
_refine_ls_number_parameters 397
_refine_ls_number_reflns 6032
_refine_ls_number_restraints 0
_refine_ls_restrained_S_all 1.047
_refine_ls_R_factor_all 0.0704
_refine_ls_R_factor_gt 0.0612
_refine_ls_shift/su_max 0.001
_refine_ls_shift/su_mean 0.000
_refine_ls_structure_factor_coef Fsqd
_refine_ls_weighting_details 'calc w=1/[\s^2^(Fo^2^)+(0.0814P)^2^+19.6790P] where P=(Fo^2^+2Fc^2^)/3'
_refine_ls_weighting_scheme calc
_refine_ls_wR_factor_gt 0.1553
_refine_ls_wR_factor_ref 0.1625
_reflns_number_gt 5163
_reflns_number_total 6032
_reflns_threshold_expression >2sigma(I)
_cod_data_source_file ic3000608_si_002_3.cif
_cod_data_source_block a0022
_cod_database_code 4329427

loop_
_symmetry_equiv_pos_as_xyz
'x, y, z'
'-x, y, -z+1/2'
'x+1/2, y+1/2, z'
'-x+1/2, y+1/2, -z+1/2'
'-x, -y, -z'
'x, -y, z-1/2'
'-x+1/2, -y+1/2, -z'
'x+1/2, -y+1/2, z-1/2'

loop_
_atom_site_label
_atom_site_type_symbol
_atom_site_fract_x
_atom_site_fract_y
_atom_site_fract_z
_atom_site_U_iso_or_equiv
_atom_site_adp_type
_atom_site_occupancy
_atom_site_symmetry_multiplicity
_atom_site_calc_flag
_atom_site_refinement_flags
C1 C 0.57553(10) 0.0475(3) 0.35815(16) 0.0207(5) Uani 1 1 d .
C2 C 0.56402(10) 0.0722(3) 0.27376(16) 0.0212(5) Uani 1 1 d .
C3 C 0.57976(10) 0.1918(3) 0.26973(16) 0.0219(5) Uani 1 1 d .
C4 C 0.60121(10) 0.2385(3) 0.35187(16) 0.0220(5) Uani 1 1 d .
C5 C 0.54671(10) -0.0002(3) 0.20523(16) 0.0239(6) Uani 1 1 d .
H5 H 0.5366 -0.0804 0.2074 0.029 Uiso 1 1 calc R
C6 C 0.54460(11) 0.0482(3) 0.13356(17) 0.0277(6) Uani 1 1 d .
H6 H 0.5330 0.0000 0.0862 0.033 Uiso 1 1 calc R
C7 C 0.55918(12) 0.1662(3) 0.12934(17) 0.0275(6) Uani 1 1 d .
H7 H 0.5563 0.1970 0.0788 0.033 Uiso 1 1 calc R
C8 C 0.57780(11) 0.2392(3) 0.19726(17) 0.0248(6) Uani 1 1 d .
H8 H 0.5888 0.3185 0.1946 0.030 Uiso 1 1 calc R
C9 C 0.66477(11) 0.3235(3) 0.46339(16) 0.0224(5) Uani 1 1 d .
C10 C 0.71289(11) 0.3832(3) 0.51298(17) 0.0238(6) Uani 1 1 d .
C11 C 0.73615(10) 0.3172(3) 0.58615(16) 0.0235(6) Uani 1 1 d .
C12 C 0.70214(10) 0.2171(3) 0.58104(16) 0.0224(5) Uani 1 1 d .
C13 C 0.73615(11) 0.4852(3) 0.49932(18) 0.0270(6) Uani 1 1 d .
H13 H 0.7215 0.5268 0.4492 0.032 Uiso 1 1 calc R
C14 C 0.78146(12) 0.5234(3) 0.5619(2) 0.0312(7) Uani 1 1 d .
H14 H 0.7973 0.5947 0.5554 0.037 Uiso 1 1 calc R
C15 C 0.80429(11) 0.4594(3) 0.63420(19) 0.0307(7) Uani 1 1 d .
H15 H 0.8352 0.4886 0.6759 0.037 Uiso 1 1 calc R
C16 C 0.78305(11) 0.3541(3) 0.64691(18) 0.0276(6) Uani 1 1 d .
H16 H 0.7998 0.3088 0.6951 0.033 Uiso 1 1 calc R
C17 C 0.67591(10) 0.0254(3) 0.58749(15) 0.0219(5) Uani 1 1 d .
C18 C 0.68049(11) -0.1034(3) 0.59865(16) 0.0227(5) Uani 1 1 d .
C19 C 0.64032(11) -0.1568(3) 0.52999(16) 0.0225(5) Uani 1 1 d .
C20 C 0.61191(10) -0.0591(2) 0.47695(16) 0.0210(5) Uani 1 1 d .
C21 C 0.71628(11) -0.1742(3) 0.65891(17) 0.0276(6) Uani 1 1 d .
H21 H 0.7441 -0.1393 0.7035 0.033 Uiso 1 1 calc R
C22 C 0.71014(13) -0.2971(3) 0.65186(19) 0.0327(7) Uani 1 1 d .
H22 H 0.7335 -0.3469 0.6932 0.039 Uiso 1 1 calc R
C23 C 0.67036(13) -0.3494(3) 0.58533(19) 0.0316(7) Uani 1 1 d .
H23 H 0.6669 -0.4339 0.5828 0.038 Uiso 1 1 calc R
C24 C 0.63574(12) -0.2805(3) 0.52273(17) 0.0258(6) Uani 1 1 d .
H24 H 0.6097 -0.3167 0.4764 0.031 Uiso 1 1 calc R
C25 C 0.55808(11) 0.3212(3) 0.50340(17) 0.0260(6) Uani 1 1 d .
H25A H 0.5310 0.3267 0.4474 0.031 Uiso 1 1 calc R
H25B H 0.5868 0.3743 0.5079 0.031 Uiso 1 1 calc R
C26 C 0.53679(11) 0.3596(3) 0.56232(16) 0.0231(6) Uani 1 1 d .
C27 C 0.53769(11) 0.4772(3) 0.59260(17) 0.0266(6) Uani 1 1 d .
H27 H 0.5519 0.5459 0.5790 0.032 Uiso 1 1 calc R
C28 C 0.51348(12) 0.4732(3) 0.64711(18) 0.0301(6) Uani 1 1 d .
H28 H 0.5089 0.5390 0.6765 0.036 Uiso 1 1 calc R
C29 C 0.49742(11) 0.3545(3) 0.64998(18) 0.0299(6) Uani 1 1 d .
H29 H 0.4800 0.3268 0.6813 0.036 Uiso 1 1 calc R
C30 C 0.51184(11) 0.2840(3) 0.59777(17) 0.0265(6) Uani 1 1 d .
H30 H 0.5059 0.2008 0.5882 0.032 Uiso 1 1 calc R
C31 C 0.65150(11) 0.3463(3) 0.70836(18) 0.0298(6) Uani 1 1 d .
H31 H 0.6654 0.3531 0.6692 0.036 Uiso 1 1 calc R
C32 C 0.63315(12) 0.2394(3) 0.73001(18) 0.0286(6) Uani 1 1 d .
H32 H 0.6323 0.1623 0.7076 0.034 Uiso 1 1 calc R
C33 C 0.61629(12) 0.2694(3) 0.79142(17) 0.0283(6) Uani 1 1 d .
H33 H 0.6030 0.2150 0.8180 0.034 Uiso 1 1 calc R
C34 C 0.62273(12) 0.3931(3) 0.80587(17) 0.0292(6) Uani 1 1 d .
H34 H 0.6136 0.4371 0.8427 0.035 Uiso 1 1 calc R
C35 C 0.64537(11) 0.4409(3) 0.75581(18) 0.0296(6) Uani 1 1 d .
H35 H 0.6548 0.5220 0.7543 0.036 Uiso 1 1 calc R
N1 N 0.59216(9) 0.1531(2) 0.39822(13) 0.0199(5) Uani 1 1 d .
N2 N 0.63432(9) 0.3295(2) 0.38353(14) 0.0230(5) Uani 1 1 d .
N3 N 0.65905(9) 0.2369(2) 0.51174(13) 0.0210(5) Uani 1 1 d .
N4 N 0.70992(9) 0.1140(2) 0.62249(14) 0.0234(5) Uani 1 1 d .
N5 N 0.63129(9) 0.0428(2) 0.51974(13) 0.0198(4) Uani 1 1 d .
N6 N 0.58148(9) -0.0575(2) 0.39673(13) 0.0205(5) Uani 1 1 d .
O1 O 0.57560(8) 0.20351(18) 0.52032(11) 0.0247(4) Uani 1 1 d .
Fe1 Fe 0.575826(15) 0.36312(4) 0.68541(2) 0.02293(14) Uani 1 1 d .
B1 B 0.61110(12) 0.1638(3) 0.48868(18) 0.0203(6) Uani 1 1 d .

loop_
_atom_site_aniso_label
_atom_site_aniso_U_11
_atom_site_aniso_U_22
_atom_site_aniso_U_33
_atom_site_aniso_U_23
_atom_site_aniso_U_13
_atom_site_aniso_U_12
C1 0.0198(12) 0.0263(13) 0.0166(12) -0.0005(10) 0.0082(10) 0.0008(10)
C2 0.0197(12) 0.0247(13) 0.0184(12) 0.0008(10) 0.0071(10) 0.0017(10)
C3 0.0233(12) 0.0239(13) 0.0180(12) 0.0009(10) 0.0080(10) 0.0019(11)
C4 0.0209(12) 0.0263(13) 0.0186(12) 0.0020(10) 0.0080(10) 0.0021(11)
C5 0.0217(13) 0.0303(14) 0.0171(12) -0.0012(11) 0.0054(10) 0.0006(11)
C6 0.0286(14) 0.0363(16) 0.0164(12) -0.0028(11) 0.0075(11) 0.0008(12)
C7 0.0302(14) 0.0353(15) 0.0187(13) 0.0039(11) 0.0118(11) 0.0025(13)
C8 0.0251(13) 0.0275(14) 0.0211(13) 0.0026(11) 0.0091(11) 0.0027(11)
C9 0.0250(13) 0.0235(13) 0.0211(12) -0.0011(10) 0.0120(11) -0.0003(11)
C10 0.0238(13) 0.0282(14) 0.0221(13) -0.0045(11) 0.0123(11) -0.0003(11)
C11 0.0222(13) 0.0298(14) 0.0217(13) -0.0059(11) 0.0123(11) 0.0001(11)
C12 0.0209(12) 0.0298(14) 0.0171(12) -0.0029(10) 0.0085(10) -0.0004(11)
C13 0.0289(14) 0.0293(14) 0.0286(14) -0.0038(12) 0.0177(12) -0.0032(12)
C14 0.0290(15) 0.0316(15) 0.0401(17) -0.0091(13) 0.0214(13) -0.0058(13)
C15 0.0213(13) 0.0398(17) 0.0331(15) -0.0116(13) 0.0133(12) -0.0051(13)
C16 0.0237(13) 0.0374(16) 0.0236(14) -0.0073(12) 0.0119(11) -0.0002(12)
C17 0.0219(12) 0.0298(14) 0.0146(11) 0.0013(10) 0.0082(10) 0.0033(11)
C18 0.0254(13) 0.0269(13) 0.0190(12) 0.0009(10) 0.0125(11) 0.0015(11)
C19 0.0252(13) 0.0260(13) 0.0197(12) 0.0037(10) 0.0127(11) 0.0036(11)
C20 0.0230(12) 0.0253(13) 0.0177(12) -0.0002(10) 0.0115(10) -0.0005(11)
C21 0.0271(14) 0.0372(16) 0.0191(13) 0.0037(11) 0.0102(11) 0.0065(13)
C22 0.0379(16) 0.0341(16) 0.0276(15) 0.0108(12) 0.0154(13) 0.0169(14)
C23 0.0405(17) 0.0291(15) 0.0297(15) 0.0045(12) 0.0191(14) 0.0087(13)
C24 0.0317(14) 0.0261(14) 0.0233(13) 0.0005(11) 0.0152(12) 0.0022(12)
C25 0.0286(14) 0.0305(15) 0.0201(13) -0.0011(11) 0.0112(11) 0.0022(12)
C26 0.0234(13) 0.0260(14) 0.0180(12) 0.0002(10) 0.0069(10) 0.0018(11)
C27 0.0284(14) 0.0273(14) 0.0229(13) 0.0008(11) 0.0096(11) 0.0047(12)
C28 0.0343(15) 0.0338(16) 0.0217(13) -0.0008(12) 0.0111(12) 0.0094(13)
C29 0.0243(14) 0.0455(18) 0.0202(13) 0.0020(12) 0.0096(11) 0.0038(13)
C30 0.0227(13) 0.0340(15) 0.0202(13) -0.0007(11) 0.0063(11) 0.0000(12)
C31 0.0225(13) 0.0414(17) 0.0234(14) -0.0020(12) 0.0074(11) 0.0031(12)
C32 0.0322(15) 0.0246(14) 0.0248(14) -0.0016(11) 0.0076(12) 0.0033(12)
C33 0.0321(15) 0.0291(15) 0.0212(13) 0.0052(11) 0.0086(11) 0.0035(12)
C34 0.0284(14) 0.0359(16) 0.0185(13) -0.0042(12) 0.0052(11) 0.0011(13)
C35 0.0259(14) 0.0307(15) 0.0278(15) -0.0020(12) 0.0068(12) -0.0018(12)
N1 0.0216(11) 0.0221(11) 0.0166(10) 0.0008(8) 0.0083(9) 0.0004(9)
N2 0.0271(12) 0.0229(11) 0.0203(11) -0.0005(9) 0.0112(9) 0.0000(10)
N3 0.0216(11) 0.0252(11) 0.0161(10) -0.0002(9) 0.0079(9) 0.0006(9)
N4 0.0230(11) 0.0309(12) 0.0164(10) -0.0013(9) 0.0082(9) 0.0008(10)
N5 0.0227(11) 0.0228(11) 0.0147(10) -0.0013(8) 0.0085(8) -0.0003(9)
N6 0.0218(11) 0.0228(11) 0.0175(10) 0.0000(8) 0.0090(9) -0.0004(9)
O1 0.0328(10) 0.0259(10) 0.0170(9) -0.0010(8) 0.0119(8) -0.0063(8)
Fe1 0.0240(2) 0.0273(2) 0.0170(2) -0.00045(15) 0.00801(16) 0.00125(16)
B1 0.0217(14) 0.0235(14) 0.0163(13) 0.0010(11) 0.0085(11) 0.0009(12)

loop_
_atom_type_symbol
_atom_type_description
_atom_type_scat_dispersion_real
_atom_type_scat_dispersion_imag
_atom_type_scat_source
C C 0.0033 0.0016 'International Tables Vol C Tables 4.2.6.8 and 6.1.1.4'
H H 0.0000 0.0000 'International Tables Vol C Tables 4.2.6.8 and 6.1.1.4'
N N 0.0061 0.0033 'International Tables Vol C Tables 4.2.6.8 and 6.1.1.4'
O O 0.0106 0.0060 'International Tables Vol C Tables 4.2.6.8 and 6.1.1.4'
Fe Fe 0.3463 0.8444 'International Tables Vol C Tables 4.2.6.8 and 6.1.1.4'
B B 0.0013 0.0007 'International Tables Vol C Tables 4.2.6.8 and 6.1.1.4'

loop_
_geom_angle_atom_site_label_1
_geom_angle_atom_site_label_2
_geom_angle_atom_site_label_3
_geom_angle
N6 C1 N1 122.7(2)
N6 C1 C2 129.8(2)
N1 C1 C2 105.8(2)
C5 C2 C3 120.3(3)
C5 C2 C1 132.2(3)
C3 C2 C1 107.2(2)
C8 C3 C2 121.1(3)
C8 C3 C4 131.5(3)
C2 C3 C4 107.0(2)
N2 C4 N1 123.2(2)
N2 C4 C3 129.2(3)
N1 C4 C3 105.8(2)
C6 C5 C2 118.1(3)
C6 C5 H5 121.0
C2 C5 H5 121.0
C5 C6 C7 121.6(3)
C5 C6 H6 119.2
C7 C6 H6 119.2
C8 C7 C6 121.4(3)
C8 C7 H7 119.3
C6 C7 H7 119.3
C7 C8 C3 117.5(3)
C7 C8 H8 121.3
C3 C8 H8 121.3
N2 C9 N3 122.1(3)
N2 C9 C10 131.6(3)
N3 C9 C10 105.4(2)
C13 C10 C11 121.3(3)
C13 C10 C9 131.6(3)
C11 C10 C9 107.1(2)
C16 C11 C10 120.4(3)
C16 C11 C12 132.1(3)
C10 C11 C12 107.4(2)
N4 C12 N3 122.1(3)
N4 C12 C11 132.3(3)
N3 C12 C11 104.8(2)
C14 C13 C10 117.3(3)
C14 C13 H13 121.3
C10 C13 H13 121.3
C13 C14 C15 121.5(3)
C13 C14 H14 119.3
C15 C14 H14 119.3
C16 C15 C14 121.8(3)
C16 C15 H15 119.1
C14 C15 H15 119.1
C15 C16 C11 117.5(3)
C15 C16 H16 121.2
C11 C16 H16 121.2
N4 C17 N5 122.6(3)
N4 C17 C18 131.2(3)
N5 C17 C18 105.2(2)
C21 C18 C19 120.5(3)
C21 C18 C17 131.9(3)
C19 C18 C17 107.5(2)
C24 C19 C18 120.6(3)
C24 C19 C20 132.7(3)
C18 C19 C20 106.6(2)
N6 C20 N5 122.0(2)
N6 C20 C19 130.7(3)
N5 C20 C19 105.6(2)
C22 C21 C18 118.0(3)
C22 C21 H21 121.0
C18 C21 H21 121.0
C21 C22 C23 121.5(3)
C21 C22 H22 119.3
C23 C22 H22 119.3
C24 C23 C22 121.4(3)
C24 C23 H23 119.3
C22 C23 H23 119.3
C23 C24 C19 117.9(3)
C23 C24 H24 121.0
C19 C24 H24 121.0
O1 C25 C26 109.2(2)
O1 C25 H25A 109.8
C26 C25 H25A 109.8
O1 C25 H25B 109.8
C26 C25 H25B 109.8
H25A C25 H25B 108.3
C27 C26 C30 107.9(3)
C27 C26 C25 126.5(3)
C30 C26 C25 125.6(3)
C27 C26 Fe1 69.24(16)
C30 C26 Fe1 70.41(16)
C25 C26 Fe1 126.0(2)
C26 C27 C28 107.7(3)
C26 C27 Fe1 69.85(16)
C28 C27 Fe1 69.73(17)
C26 C27 H27 126.2
C28 C27 H27 126.2
Fe1 C27 H27 125.8
C29 C28 C27 108.3(3)
C29 C28 Fe1 70.76(18)
C27 C28 Fe1 69.25(17)
C29 C28 H28 125.8
C27 C28 H28 125.8
Fe1 C28 H28 125.7
C28 C29 C30 108.0(3)
C28 C29 Fe1 68.87(18)
C30 C29 Fe1 69.69(17)
C28 C29 H29 126.0
C30 C29 H29 126.0
Fe1 C29 H29 127.0
C29 C30 C26 108.1(3)
C29 C30 Fe1 69.98(17)
C26 C30 Fe1 68.96(16)
C29 C30 H30 125.9
C26 C30 H30 125.9
Fe1 C30 H30 126.7
C35 C31 C32 107.8(3)
C35 C31 Fe1 70.46(17)
C32 C31 Fe1 69.61(18)
C35 C31 H31 126.1
C32 C31 H31 126.1
Fe1 C31 H31 125.4
C33 C32 C31 107.5(3)
C33 C32 Fe1 70.87(17)
C31 C32 Fe1 69.40(17)
C33 C32 H32 126.2
C31 C32 H32 126.2
Fe1 C32 H32 125.1
C34 C33 C32 108.4(3)
C34 C33 Fe1 69.70(17)
C32 C33 Fe1 68.51(17)
C34 C33 H33 125.8
C32 C33 H33 125.8
Fe1 C33 H33 127.6
C33 C34 C35 108.1(3)
C33 C34 Fe1 70.43(17)
C35 C34 Fe1 69.65(17)
C33 C34 H34 126.0
C35 C34 H34 126.0
Fe1 C34 H34 125.5
C31 C35 C34 108.1(3)
C31 C35 Fe1 68.90(17)
C34 C35 Fe1 69.94(17)
C31 C35 H35 125.9
C34 C35 H35 125.9
Fe1 C35 H35 126.8
C1 N1 C4 113.0(2)
C1 N1 B1 122.5(2)
C4 N1 B1 122.8(2)
C9 N2 C4 116.5(2)
C9 N3 C12 113.9(2)
C9 N3 B1 123.4(2)
C12 N3 B1 122.6(2)
C12 N4 C17 116.7(2)
C20 N5 C17 113.5(2)
C20 N5 B1 123.1(2)
C17 N5 B1 122.6(2)
C1 N6 C20 117.3(2)
C25 O1 B1 117.0(2)
C27 Fe1 C31 112.67(13)
C27 Fe1 C28 41.02(12)
C31 Fe1 C28 146.19(14)
C27 Fe1 C32 145.23(12)
C31 Fe1 C32 40.99(13)
C28 Fe1 C32 172.52(13)
C27 Fe1 C26 40.91(11)
C31 Fe1 C26 105.79(12)
C28 Fe1 C26 68.68(11)
C32 Fe1 C26 113.84(12)
C27 Fe1 C35 107.14(13)
C31 Fe1 C35 40.65(12)
C28 Fe1 C35 115.99(13)
C32 Fe1 C35 68.38(13)
C26 Fe1 C35 129.39(12)
C27 Fe1 C30 68.46(12)
C31 Fe1 C30 130.21(12)
C28 Fe1 C30 68.09(13)
C32 Fe1 C30 108.86(13)
C26 Fe1 C30 40.63(11)
C35 Fe1 C30 168.68(12)
C27 Fe1 C34 131.61(13)
C31 Fe1 C34 68.38(12)
C28 Fe1 C34 110.69(12)
C32 Fe1 C34 68.26(12)
C26 Fe1 C34 169.17(13)
C35 Fe1 C34 40.41(12)
C30 Fe1 C34 149.97(13)
C27 Fe1 C29 68.45(13)
C31 Fe1 C29 170.17(13)
C28 Fe1 C29 40.38(13)
C32 Fe1 C29 133.02(13)
C26 Fe1 C29 68.29(12)
C35 Fe1 C29 149.14(13)
C30 Fe1 C29 40.32(12)
C34 Fe1 C29 118.74(12)
C27 Fe1 C33 171.21(12)
C31 Fe1 C33 68.17(13)
C28 Fe1 C33 133.99(12)
C32 Fe1 C33 40.62(12)
C26 Fe1 C33 147.87(12)
C35 Fe1 C33 67.44(13)
C30 Fe1 C33 118.18(13)
C34 Fe1 C33 39.87(12)
C29 Fe1 C33 112.33(13)
O1 B1 N5 111.1(2)
O1 B1 N3 116.0(2)
N5 B1 N3 103.1(2)
O1 B1 N1 118.1(2)
N5 B1 N1 104.3(2)
N3 B1 N1 102.7(2)

loop_
_geom_bond_atom_site_label_1
_geom_bond_atom_site_label_2
_geom_bond_distance
C1 N6 1.343(4)
C1 N1 1.366(4)
C1 C2 1.452(4)
C2 C5 1.391(4)
C2 C3 1.424(4)
C3 C8 1.398(4)
C3 C4 1.452(4)
C4 N2 1.346(4)
C4 N1 1.367(3)
C5 C6 1.387(4)
C5 H5 0.9500
C6 C7 1.397(4)
C6 H6 0.9500
C7 C8 1.387(4)
C7 H7 0.9500
C8 H8 0.9500
C9 N2 1.345(4)
C9 N3 1.363(4)
C9 C10 1.455(4)
C10 C13 1.395(4)
C10 C11 1.419(4)
C11 C16 1.397(4)
C11 C12 1.462(4)
C12 N4 1.345(4)
C12 N3 1.363(3)
C13 C14 1.387(4)
C13 H13 0.9500
C14 C15 1.395(5)
C14 H14 0.9500
C15 C16 1.390(5)
C15 H15 0.9500
C16 H16 0.9500
C17 N4 1.348(4)
C17 N5 1.367(3)
C17 C18 1.454(4)
C18 C21 1.392(4)
C18 C19 1.427(4)
C19 C24 1.392(4)
C19 C20 1.460(4)
C20 N6 1.349(3)
C20 N5 1.361(4)
C21 C22 1.387(5)
C21 H21 0.9500
C22 C23 1.396(5)
C22 H22 0.9500
C23 C24 1.388(4)
C23 H23 0.9500
C24 H24 0.9500
C25 O1 1.398(4)
C25 C26 1.497(4)
C25 H25A 0.9900
C25 H25B 0.9900
C26 C27 1.422(4)
C26 C30 1.422(4)
C26 Fe1 2.039(3)
C27 C28 1.425(4)
C27 Fe1 2.031(3)
C27 H27 0.9500
C28 C29 1.415(5)
C28 Fe1 2.037(3)
C28 H28 0.9500
C29 C30 1.420(4)
C29 Fe1 2.062(3)
C29 H29 0.9500
C30 Fe1 2.058(3)
C30 H30 0.9500
C31 C35 1.421(4)
C31 C32 1.427(5)
C31 Fe1 2.036(3)
C31 H31 0.9500
C32 C33 1.426(4)
C32 Fe1 2.039(3)
C32 H32 0.9500
C33 C34 1.408(4)
C33 Fe1 2.070(3)
C33 H33 0.9500
C34 C35 1.422(4)
C34 Fe1 2.060(3)
C34 H34 0.9500
C35 Fe1 2.056(3)
C35 H35 0.9500
N1 B1 1.504(4)
N3 B1 1.499(4)
N5 B1 1.489(4)
O1 B1 1.430(4)

loop_
_geom_torsion_atom_site_label_1
_geom_torsion_atom_site_label_2
_geom_torsion_atom_site_label_3
_geom_torsion_atom_site_label_4
_geom_torsion
N6 C1 C2 C5 13.5(5)
N1 C1 C2 C5 178.7(3)
N6 C1 C2 C3 -159.4(3)
N1 C1 C2 C3 5.8(3)
C5 C2 C3 C8 0.5(4)
C1 C2 C3 C8 174.5(2)
C5 C2 C3 C4 -173.4(2)
C1 C2 C3 C4 0.6(3)
C8 C3 C4 N2 -15.3(5)
C2 C3 C4 N2 157.7(3)
C8 C3 C4 N1 -179.8(3)
C2 C3 C4 N1 -6.7(3)
C3 C2 C5 C6 -1.0(4)
C1 C2 C5 C6 -173.2(3)
C2 C5 C6 C7 -0.2(4)
C5 C6 C7 C8 1.8(5)
C6 C7 C8 C3 -2.2(4)
C2 C3 C8 C7 1.0(4)
C4 C3 C8 C7 173.2(3)
N2 C9 C10 C13 18.5(5)
N3 C9 C10 C13 -172.8(3)
N2 C9 C10 C11 -161.8(3)
N3 C9 C10 C11 6.9(3)
C13 C10 C11 C16 0.6(4)
C9 C10 C11 C16 -179.2(3)
C13 C10 C11 C12 179.9(3)
C9 C10 C11 C12 0.1(3)
C16 C11 C12 N4 -18.7(5)
C10 C11 C12 N4 162.1(3)
C16 C11 C12 N3 172.1(3)
C10 C11 C12 N3 -7.1(3)
C11 C10 C13 C14 -3.5(4)
C9 C10 C13 C14 176.2(3)
C10 C13 C14 C15 3.0(4)
C13 C14 C15 C16 0.5(5)
C14 C15 C16 C11 -3.4(4)
C10 C11 C16 C15 2.9(4)
C12 C11 C16 C15 -176.2(3)
N4 C17 C18 C21 15.3(5)
N5 C17 C18 C21 -176.5(3)
N4 C17 C18 C19 -161.7(3)
N5 C17 C18 C19 6.5(3)
C21 C18 C19 C24 1.0(4)
C17 C18 C19 C24 178.4(2)
C21 C18 C19 C20 -176.7(2)
C17 C18 C19 C20 0.7(3)
C24 C19 C20 N6 -19.5(5)
C18 C19 C20 N6 157.8(3)
C24 C19 C20 N5 175.0(3)
C18 C19 C20 N5 -7.7(3)
C19 C18 C21 C22 -3.0(4)
C17 C18 C21 C22 -179.6(3)
C18 C21 C22 C23 2.0(5)
C21 C22 C23 C24 1.1(5)
C22 C23 C24 C19 -3.0(4)
C18 C19 C24 C23 2.0(4)
C20 C19 C24 C23 179.0(3)
O1 C25 C26 C27 148.1(3)
O1 C25 C26 C30 -32.1(4)
O1 C25 C26 Fe1 58.5(3)
C30 C26 C27 C28 0.3(3)
C25 C26 C27 C28 -179.8(3)
Fe1 C26 C27 C28 -59.7(2)
C30 C26 C27 Fe1 60.0(2)
C25 C26 C27 Fe1 -120.1(3)
C26 C27 C28 C29 -0.4(3)
Fe1 C27 C28 C29 -60.2(2)
C26 C27 C28 Fe1 59.8(2)
C27 C28 C29 C30 0.4(3)
Fe1 C28 C29 C30 -58.9(2)
C27 C28 C29 Fe1 59.3(2)
C28 C29 C30 C26 -0.2(3)
Fe1 C29 C30 C26 -58.56(19)
C28 C29 C30 Fe1 58.4(2)
C27 C26 C30 C29 -0.1(3)
C25 C26 C30 C29 -180.0(3)
Fe1 C26 C30 C29 59.2(2)
C27 C26 C30 Fe1 -59.3(2)
C25 C26 C30 Fe1 120.8(3)
C35 C31 C32 C33 -0.5(3)
Fe1 C31 C32 C33 -60.9(2)
C35 C31 C32 Fe1 60.4(2)
C31 C32 C33 C34 1.6(3)
Fe1 C32 C33 C34 -58.4(2)
C31 C32 C33 Fe1 60.0(2)
C32 C33 C34 C35 -2.1(3)
Fe1 C33 C34 C35 -59.7(2)
C32 C33 C34 Fe1 57.6(2)
C32 C31 C35 C34 -0.7(3)
Fe1 C31 C35 C34 59.1(2)
C32 C31 C35 Fe1 -59.9(2)
C33 C34 C35 C31 1.7(3)
Fe1 C34 C35 C31 -58.5(2)
C33 C34 C35 Fe1 60.2(2)
N6 C1 N1 C4 155.8(3)
C2 C1 N1 C4 -10.7(3)
N6 C1 N1 B1 -9.7(4)
C2 C1 N1 B1 -176.2(2)
N2 C4 N1 C1 -154.6(3)
C3 C4 N1 C1 11.1(3)
N2 C4 N1 B1 10.9(4)
C3 C4 N1 B1 176.5(2)
N3 C9 N2 C4 -6.6(4)
C10 C9 N2 C4 160.5(3)
N1 C4 N2 C9 10.1(4)
C3 C4 N2 C9 -152.0(3)
N2 C9 N3 C12 157.7(3)
C10 C9 N3 C12 -12.3(3)
N2 C9 N3 B1 -18.2(4)
C10 C9 N3 B1 171.7(2)
N4 C12 N3 C9 -158.3(3)
C11 C12 N3 C9 12.3(3)
N4 C12 N3 B1 17.7(4)
C11 C12 N3 B1 -171.7(2)
N3 C12 N4 C17 7.4(4)
C11 C12 N4 C17 -160.2(3)
N5 C17 N4 C12 -9.8(4)
C18 C17 N4 C12 156.7(3)
N6 C20 N5 C17 -154.4(2)
C19 C20 N5 C17 12.7(3)
N6 C20 N5 B1 15.7(4)
C19 C20 N5 B1 -177.2(2)
N4 C17 N5 C20 157.2(2)
C18 C17 N5 C20 -12.3(3)
N4 C17 N5 B1 -12.9(4)
C18 C17 N5 B1 177.6(2)
N1 C1 N6 C20 -10.2(4)
C2 C1 N6 C20 152.8(3)
N5 C20 N6 C1 7.4(4)
C19 C20 N6 C1 -156.1(3)
C26 C25 O1 B1 -160.9(2)
C26 C27 Fe1 C31 88.18(19)
C28 C27 Fe1 C31 -153.10(19)
C26 C27 Fe1 C28 -118.7(3)
C26 C27 Fe1 C32 54.6(3)
C28 C27 Fe1 C32 173.3(2)
C28 C27 Fe1 C26 118.7(3)
C26 C27 Fe1 C35 131.16(18)
C28 C27 Fe1 C35 -110.1(2)
C26 C27 Fe1 C30 -37.78(17)
C28 C27 Fe1 C30 80.9(2)
C26 C27 Fe1 C34 168.80(18)
C28 C27 Fe1 C34 -72.5(2)
C26 C27 Fe1 C29 -81.28(19)
C28 C27 Fe1 C29 37.44(19)
C26 C27 Fe1 C33 -178(22)
C28 C27 Fe1 C33 -59.4(9)
C35 C31 Fe1 C27 90.2(2)
C32 C31 Fe1 C27 -151.23(17)
C35 C31 Fe1 C28 58.0(3)
C32 C31 Fe1 C28 176.5(2)
C35 C31 Fe1 C32 -118.6(3)
C35 C31 Fe1 C26 133.08(19)
C32 C31 Fe1 C26 -108.36(18)
C32 C31 Fe1 C35 118.6(3)
C35 C31 Fe1 C30 170.55(18)
C32 C31 Fe1 C30 -70.9(2)
C35 C31 Fe1 C34 -37.27(19)
C32 C31 Fe1 C34 81.29(19)
C35 C31 Fe1 C29 -175.2(7)
C32 C31 Fe1 C29 -56.7(8)
C35 C31 Fe1 C33 -80.3(2)
C32 C31 Fe1 C33 38.23(17)
C29 C28 Fe1 C27 119.2(3)
C29 C28 Fe1 C31 167.8(2)
C27 C28 Fe1 C31 48.6(3)
C29 C28 Fe1 C32 -30.0(10)
C27 C28 Fe1 C32 -149.2(9)
C29 C28 Fe1 C26 81.14(18)
C27 C28 Fe1 C26 -38.07(18)
C29 C28 Fe1 C35 -154.28(17)
C27 C28 Fe1 C35 86.5(2)
C29 C28 Fe1 C30 37.29(17)
C27 C28 Fe1 C30 -81.92(19)
C29 C28 Fe1 C34 -110.44(19)
C27 C28 Fe1 C34 130.35(19)
C27 C28 Fe1 C29 -119.2(3)
C29 C28 Fe1 C33 -71.3(2)
C27 C28 Fe1 C33 169.47(18)
C33 C32 Fe1 C27 169.2(2)
C31 C32 Fe1 C27 51.2(3)
C33 C32 Fe1 C31 118.1(3)
C33 C32 Fe1 C28 -46.9(10)
C31 C32 Fe1 C28 -165.0(9)
C33 C32 Fe1 C26 -155.07(18)
C31 C32 Fe1 C26 86.85(19)
C33 C32 Fe1 C35 80.1(2)
C31 C32 Fe1 C35 -37.98(18)
C33 C32 Fe1 C30 -111.60(19)
C31 C32 Fe1 C30 130.31(18)
C33 C32 Fe1 C34 36.47(18)
C31 C32 Fe1 C34 -81.62(19)
C33 C32 Fe1 C29 -73.2(2)
C31 C32 Fe1 C29 168.75(17)
C31 C32 Fe1 C33 -118.1(3)
C30 C26 Fe1 C27 -118.9(2)
C25 C26 Fe1 C27 120.7(3)
C27 C26 Fe1 C31 -106.58(19)
C30 C26 Fe1 C31 134.48(18)
C25 C26 Fe1 C31 14.1(3)
C27 C26 Fe1 C28 38.16(18)
C30 C26 Fe1 C28 -80.78(19)
C25 C26 Fe1 C28 158.9(3)
C27 C26 Fe1 C32 -149.47(18)
C30 C26 Fe1 C32 91.6(2)
C25 C26 Fe1 C32 -28.8(3)
C27 C26 Fe1 C35 -68.6(2)
C30 C26 Fe1 C35 172.47(18)
C25 C26 Fe1 C35 52.1(3)
C27 C26 Fe1 C30 118.9(2)
C25 C26 Fe1 C30 -120.3(3)
C27 C26 Fe1 C34 -50.6(7)
C30 C26 Fe1 C34 -169.5(6)
C25 C26 Fe1 C34 70.1(7)
C27 C26 Fe1 C29 81.71(19)
C30 C26 Fe1 C29 -37.23(18)
C25 C26 Fe1 C29 -157.6(3)
C27 C26 Fe1 C33 179.5(2)
C30 C26 Fe1 C33 60.5(3)
C25 C26 Fe1 C33 -59.8(4)
C31 C35 Fe1 C27 -105.1(2)
C34 C35 Fe1 C27 135.21(19)
C34 C35 Fe1 C31 -119.7(3)
C31 C35 Fe1 C28 -148.35(19)
C34 C35 Fe1 C28 91.9(2)
C31 C35 Fe1 C32 38.30(19)
C34 C35 Fe1 C32 -81.4(2)
C31 C35 Fe1 C26 -65.4(2)
C34 C35 Fe1 C26 174.86(18)
C31 C35 Fe1 C30 -39.7(7)
C34 C35 Fe1 C30 -159.4(6)
C31 C35 Fe1 C34 119.7(3)
C31 C35 Fe1 C29 178.4(2)
C34 C35 Fe1 C29 58.7(3)
C31 C35 Fe1 C33 82.3(2)
C34 C35 Fe1 C33 -37.43(18)
C29 C30 Fe1 C27 -81.7(2)
C26 C30 Fe1 C27 38.03(17)
C29 C30 Fe1 C31 176.29(19)
C26 C30 Fe1 C31 -64.0(2)
C29 C30 Fe1 C28 -37.34(19)
C26 C30 Fe1 C28 82.35(19)
C29 C30 Fe1 C32 135.37(19)
C26 C30 Fe1 C32 -104.94(18)
C29 C30 Fe1 C26 -119.7(3)
C29 C30 Fe1 C35 -150.7(6)
C26 C30 Fe1 C35 -31.0(7)
C29 C30 Fe1 C34 56.4(3)
C26 C30 Fe1 C34 176.1(2)
C26 C30 Fe1 C29 119.7(3)
C29 C30 Fe1 C33 92.0(2)
C26 C30 Fe1 C33 -148.31(17)
C33 C34 Fe1 C27 176.91(18)
C35 C34 Fe1 C27 -64.2(2)
C33 C34 Fe1 C31 -81.4(2)
C35 C34 Fe1 C31 37.48(19)
C33 C34 Fe1 C28 134.92(19)
C35 C34 Fe1 C28 -106.2(2)
C33 C34 Fe1 C32 -37.13(19)
C35 C34 Fe1 C32 81.7(2)
C33 C34 Fe1 C26 -140.5(6)
C35 C34 Fe1 C26 -21.6(7)
C33 C34 Fe1 C35 -118.9(3)
C33 C34 Fe1 C30 53.2(3)
C35 C34 Fe1 C30 172.1(2)
C33 C34 Fe1 C29 91.1(2)
C35 C34 Fe1 C29 -150.01(19)
C35 C34 Fe1 C33 118.9(3)
C28 C29 Fe1 C27 -38.02(17)
C30 C29 Fe1 C27 81.68(19)
C28 C29 Fe1 C31 -136.5(7)
C30 C29 Fe1 C31 -16.8(8)
C30 C29 Fe1 C28 119.7(3)
C28 C29 Fe1 C32 174.90(18)
C30 C29 Fe1 C32 -65.4(2)
C28 C29 Fe1 C26 -82.19(18)
C30 C29 Fe1 C26 37.51(18)
C28 C29 Fe1 C35 49.5(3)
C30 C29 Fe1 C35 169.2(2)
C28 C29 Fe1 C30 -119.7(3)
C28 C29 Fe1 C34 88.7(2)
C30 C29 Fe1 C34 -151.61(18)
C28 C29 Fe1 C33 132.54(18)
C30 C29 Fe1 C33 -107.76(19)
C34 C33 Fe1 C27 -15.3(9)
C32 C33 Fe1 C27 -135.8(8)
C34 C33 Fe1 C31 82.0(2)
C32 C33 Fe1 C31 -38.56(18)
C34 C33 Fe1 C28 -67.0(3)
C32 C33 Fe1 C28 172.41(19)
C34 C33 Fe1 C32 120.5(3)
C34 C33 Fe1 C26 167.0(2)
C32 C33 Fe1 C26 46.5(3)
C34 C33 Fe1 C35 37.93(19)
C32 C33 Fe1 C35 -82.6(2)
C34 C33 Fe1 C30 -152.97(18)
C32 C33 Fe1 C30 86.5(2)
C32 C33 Fe1 C34 -120.5(3)
C34 C33 Fe1 C29 -108.6(2)
C32 C33 Fe1 C29 130.84(19)
C25 O1 B1 N5 173.0(2)
C25 O1 B1 N3 55.8(3)
C25 O1 B1 N1 -66.7(3)
C20 N5 B1 O1 97.7(3)
C17 N5 B1 O1 -93.1(3)
C20 N5 B1 N3 -137.4(2)
C17 N5 B1 N3 31.8(3)
C20 N5 B1 N1 -30.5(3)
C17 N5 B1 N1 138.7(2)
C9 N3 B1 O1 -97.1(3)
C12 N3 B1 O1 87.3(3)
C9 N3 B1 N5 141.4(2)
C12 N3 B1 N5 -34.3(3)
C9 N3 B1 N1 33.2(3)
C12 N3 B1 N1 -142.4(2)
C1 N1 B1 O1 -96.3(3)
C4 N1 B1 O1 99.6(3)
C1 N1 B1 N5 27.4(3)
C4 N1 B1 N5 -136.7(2)
C1 N1 B1 N3 134.7(2)
C4 N1 B1 N3 -29.4(3)
